data_4026767
loop_
_publ_author_name
'Douglass F. Taber'
'Sha Bai'
'Weiwei Tian'

_publ_section_title
;
 Synthesis of the Reported Structure of trans-Africanan-1\a-ol
;
_journal_name_full 'Journal of Organic Chemistry'
_journal_page_first 9733
_journal_page_last 9737
_journal_paper_doi 10.1021/jo2018558
_journal_volume 76
_journal_year 2011
_chemical_formula_sum 'C14 H21 N O'
_chemical_formula_weight 219.32
_chemical_name_systematic
;
 ?
;
_space_group_IT_number 96
_symmetry_cell_setting tetragonal
_symmetry_space_group_name_Hall 'P 4nw 2abw'
_symmetry_space_group_name_H-M 'P 43 21 2'
_atom_sites_solution_hydrogens geom
_atom_sites_solution_primary direct
_atom_sites_solution_secondary difmap
_audit_creation_method SHELXL-97
_cell_angle_alpha 90.00
_cell_angle_beta 90.00
_cell_angle_gamma 90.00
_cell_formula_units_Z 8
_cell_length_a 9.0911(9)
_cell_length_b 9.0911(9)
_cell_length_c 31.405(6)
_cell_measurement_reflns_used 929
_cell_measurement_temperature 200(2)
_cell_measurement_theta_max 24.73
_cell_measurement_theta_min 2.59
_cell_volume 2595.6(6)
_computing_cell_refinement 'SAINT (Bruker, 2002)'
_computing_data_collection 'SMART (Bruker, 2002)'
_computing_data_reduction SAINT
_computing_molecular_graphics 'SHELXTL (Sheldrick, 2001)'
_computing_publication_material 'SHELXTL (Sheldrick, 2001)'
_computing_structure_refinement 'SHELXL-97 (Sheldrick, 1997)'
_computing_structure_solution 'SHELXS-97 (Sheldrick, 1990)'
_diffrn_ambient_temperature 200(2)
_diffrn_detector_area_resol_mean 836.6
_diffrn_measured_fraction_theta_full 1.000
_diffrn_measured_fraction_theta_max 1.000
_diffrn_measurement_device_type 'Bruker AXS APEX diffractometer'
_diffrn_measurement_method \w
_diffrn_radiation_monochromator graphite
_diffrn_radiation_source 'fine-focus sealed tube'
_diffrn_radiation_type MoK\a
_diffrn_radiation_wavelength 0.71073
_diffrn_reflns_av_R_equivalents 0.0363
_diffrn_reflns_av_sigmaI/netI 0.0177
_diffrn_reflns_limit_h_max 12
_diffrn_reflns_limit_h_min -12
_diffrn_reflns_limit_k_max 12
_diffrn_reflns_limit_k_min -12
_diffrn_reflns_limit_l_max 41
_diffrn_reflns_limit_l_min -41
_diffrn_reflns_number 35492
_diffrn_reflns_theta_full 25.00
_diffrn_reflns_theta_max 28.27
_diffrn_reflns_theta_min 2.33
_diffrn_standards_decay_% 1
_diffrn_standards_interval_count 0
_diffrn_standards_interval_time 0
_diffrn_standards_number 0
_exptl_absorpt_coefficient_mu 0.070
_exptl_absorpt_correction_T_max 0.9928
_exptl_absorpt_correction_T_min 0.9786
_exptl_absorpt_correction_type multi-scan
_exptl_absorpt_process_details 'SADABS (Sheldrick, 2003)'
_exptl_crystal_colour colorless
_exptl_crystal_density_diffrn 1.122
_exptl_crystal_description block
_exptl_crystal_F_000 960
_exptl_crystal_size_max 0.31
_exptl_crystal_size_mid 0.25
_exptl_crystal_size_min 0.10
_refine_diff_density_max 0.236
_refine_diff_density_min -0.185
_refine_diff_density_rms 0.042
_refine_ls_abs_structure_details 'Flack H D (1983), Acta Cryst. A39, 876-881'
_refine_ls_abs_structure_Flack 0.0(16)
_refine_ls_extinction_method none
_refine_ls_goodness_of_fit_ref 1.080
_refine_ls_hydrogen_treatment constr
_refine_ls_matrix_type full
_refine_ls_number_parameters 149
_refine_ls_number_reflns 3222
_refine_ls_number_restraints 0
_refine_ls_restrained_S_all 1.080
_refine_ls_R_factor_all 0.0479
_refine_ls_R_factor_gt 0.0443
_refine_ls_shift/su_max 0.000
_refine_ls_shift/su_mean 0.000
_refine_ls_structure_factor_coef Fsqd
_refine_ls_weighting_details 'calc w=1/[\s^2^(Fo^2^)+(0.0734P)^2^+0.1919P] where P=(Fo^2^+2Fc^2^)/3'
_refine_ls_weighting_scheme calc
_refine_ls_wR_factor_gt 0.1142
_refine_ls_wR_factor_ref 0.1187
_reflns_number_gt 3006
_reflns_number_total 3222
_reflns_threshold_expression >2sigma(I)
_cod_data_source_file jo2018558_si_003.cif
_cod_data_source_block dout054
_cod_database_code 4026767

loop_
_symmetry_equiv_pos_as_xyz
'x, y, z'
'-x, -y, z+1/2'
'-y+1/2, x+1/2, z+3/4'
'y+1/2, -x+1/2, z+1/4'
'-x+1/2, y+1/2, -z+3/4'
'x+1/2, -y+1/2, -z+1/4'
'y, x, -z'
'-y, -x, -z+1/2'

loop_
_atom_site_label
_atom_site_type_symbol
_atom_site_fract_x
_atom_site_fract_y
_atom_site_fract_z
_atom_site_U_iso_or_equiv
_atom_site_adp_type
_atom_site_occupancy
_atom_site_symmetry_multiplicity
_atom_site_calc_flag
_atom_site_refinement_flags
C1 C 0.08213(12) 0.42932(13) 0.05202(3) 0.0264(2) Uani 1 1 d .
H1 H 0.0915 0.4804 0.0240 0.032 Uiso 1 1 calc R
C2 C 0.23208(15) 0.34867(16) 0.06073(4) 0.0375(3) Uani 1 1 d .
H2 H 0.2956 0.3636 0.0351 0.045 Uiso 1 1 calc R
C3 C 0.30312(16) 0.4339(2) 0.09769(5) 0.0481(4) Uani 1 1 d .
H3A H 0.2832 0.3847 0.1252 0.058 Uiso 1 1 calc R
H3B H 0.4109 0.4415 0.0937 0.058 Uiso 1 1 calc R
C4 C 0.23226(16) 0.58431(18) 0.09636(4) 0.0444(3) Uani 1 1 d .
H4A H 0.2762 0.6459 0.0737 0.053 Uiso 1 1 calc R
H4B H 0.2428 0.6355 0.1240 0.053 Uiso 1 1 calc R
C5 C 0.06968(14) 0.55019(14) 0.08675(3) 0.0324(3) Uani 1 1 d .
C6 C -0.02284(17) 0.68089(15) 0.07275(4) 0.0392(3) Uani 1 1 d .
C7 C -0.16249(18) 0.66560(17) 0.06087(4) 0.0429(3) Uani 1 1 d .
H7 H -0.2113 0.7520 0.0514 0.051 Uiso 1 1 calc R
C8 C -0.25162(14) 0.52528(18) 0.06082(4) 0.0403(3) Uani 1 1 d .
H8A H -0.3529 0.5497 0.0517 0.048 Uiso 1 1 calc R
H8B H -0.2577 0.4891 0.0905 0.048 Uiso 1 1 calc R
C9 C -0.19519(13) 0.39748(15) 0.03249(4) 0.0319(3) Uani 1 1 d .
C10 C -0.05156(13) 0.32790(13) 0.04918(4) 0.0302(2) Uani 1 1 d .
H10A H -0.0709 0.2874 0.0779 0.036 Uiso 1 1 calc R
H10B H -0.0260 0.2442 0.0304 0.036 Uiso 1 1 calc R
C11 C 0.2255(2) 0.1846(2) 0.06918(8) 0.0698(6) Uani 1 1 d .
H11A H 0.3251 0.1473 0.0744 0.105 Uiso 1 1 calc R
H11B H 0.1834 0.1345 0.0444 0.105 Uiso 1 1 calc R
H11C H 0.1639 0.1660 0.0942 0.105 Uiso 1 1 calc R
C12 C 0.0452(2) 0.83243(17) 0.07406(7) 0.0616(5) Uani 1 1 d .
H12A H -0.0267 0.9052 0.0642 0.092 Uiso 1 1 calc R
H12B H 0.1319 0.8348 0.0555 0.092 Uiso 1 1 calc R
H12C H 0.0746 0.8556 0.1033 0.092 Uiso 1 1 calc R
C13 C -0.16945(14) 0.45305(14) -0.01128(4) 0.0332(3) Uani 1 1 d .
C14 C -0.31572(17) 0.27791(18) 0.03051(5) 0.0456(3) Uani 1 1 d .
H14A H -0.4043 0.3187 0.0172 0.068 Uiso 1 1 calc R
H14B H -0.3391 0.2447 0.0594 0.068 Uiso 1 1 calc R
H14C H -0.2802 0.1944 0.0137 0.068 Uiso 1 1 calc R
N1 N -0.15004(14) 0.49275(15) -0.04506(4) 0.0453(3) Uani 1 1 d .
O1 O 0.00571(11) 0.48037(12) 0.12351(3) 0.0414(2) Uani 1 1 d .
H1A H 0.0038 0.5402 0.1439 0.062 Uiso 1 1 calc R

loop_
_atom_site_aniso_label
_atom_site_aniso_U_11
_atom_site_aniso_U_22
_atom_site_aniso_U_33
_atom_site_aniso_U_23
_atom_site_aniso_U_13
_atom_site_aniso_U_12
C1 0.0283(5) 0.0296(5) 0.0213(4) 0.0004(4) 0.0009(4) -0.0026(4)
C2 0.0338(6) 0.0445(7) 0.0342(6) 0.0033(5) -0.0025(5) 0.0023(5)
C3 0.0357(7) 0.0679(10) 0.0408(7) 0.0026(7) -0.0086(6) -0.0069(7)
C4 0.0406(7) 0.0552(9) 0.0376(6) -0.0087(6) 0.0003(6) -0.0186(6)
C5 0.0355(6) 0.0387(6) 0.0231(5) -0.0048(4) 0.0040(4) -0.0110(5)
C6 0.0501(8) 0.0331(6) 0.0344(6) -0.0097(5) 0.0112(6) -0.0020(5)
C7 0.0499(8) 0.0408(7) 0.0379(6) -0.0078(6) 0.0085(6) 0.0093(6)
C8 0.0319(6) 0.0555(8) 0.0334(6) -0.0080(6) 0.0049(5) 0.0034(6)
C9 0.0289(6) 0.0414(6) 0.0254(5) -0.0014(5) 0.0006(4) -0.0059(5)
C10 0.0339(6) 0.0307(5) 0.0260(5) 0.0009(4) -0.0026(4) -0.0059(5)
C11 0.0674(12) 0.0456(9) 0.0965(15) 0.0092(10) -0.0341(11) 0.0110(8)
C12 0.0730(12) 0.0342(7) 0.0776(12) -0.0140(8) 0.0172(10) -0.0073(8)
C13 0.0333(6) 0.0386(6) 0.0277(5) -0.0023(5) -0.0024(4) 0.0010(5)
C14 0.0395(7) 0.0583(9) 0.0388(7) -0.0010(6) -0.0030(6) -0.0182(6)
N1 0.0522(7) 0.0536(8) 0.0300(5) 0.0030(5) 0.0007(5) 0.0056(6)
O1 0.0498(6) 0.0529(6) 0.0216(4) -0.0042(4) 0.0072(4) -0.0154(4)

loop_
_atom_type_symbol
_atom_type_description
_atom_type_scat_dispersion_real
_atom_type_scat_dispersion_imag
_atom_type_scat_source
C C 0.0033 0.0016 'International Tables Vol C Tables 4.2.6.8 and 6.1.1.4'
H H 0.0000 0.0000 'International Tables Vol C Tables 4.2.6.8 and 6.1.1.4'
N N 0.0061 0.0033 'International Tables Vol C Tables 4.2.6.8 and 6.1.1.4'
O O 0.0106 0.0060 'International Tables Vol C Tables 4.2.6.8 and 6.1.1.4'

loop_
_geom_angle_atom_site_label_1
_geom_angle_atom_site_label_2
_geom_angle_atom_site_label_3
_geom_angle
C10 C1 C5 114.21(9)
C10 C1 C2 114.73(10)
C5 C1 C2 105.74(9)
C11 C2 C3 112.33(13)
C11 C2 C1 117.09(12)
C3 C2 C1 105.10(11)
C4 C3 C2 104.82(11)
C3 C4 C5 103.42(11)
O1 C5 C6 110.66(10)
O1 C5 C4 108.61(10)
C6 C5 C4 115.48(12)
O1 C5 C1 106.30(10)
C6 C5 C1 112.97(9)
C4 C5 C1 102.14(10)
C7 C6 C12 119.59(15)
C7 C6 C5 121.82(13)
C12 C6 C5 118.55(14)
C6 C7 C8 126.88(14)
C7 C8 C9 117.11(11)
C13 C9 C10 108.73(10)
C13 C9 C14 108.33(10)
C10 C9 C14 109.00(11)
C13 C9 C8 109.19(11)
C10 C9 C8 113.10(10)
C14 C9 C8 108.40(11)
C1 C10 C9 116.46(10)
N1 C13 C9 178.61(14)

loop_
_geom_bond_atom_site_label_1
_geom_bond_atom_site_label_2
_geom_bond_distance
C1 C10 1.5282(16)
C1 C5 1.5524(15)
C1 C2 1.5719(17)
C2 C11 1.516(2)
C2 C3 1.538(2)
C3 C4 1.512(2)
C4 C5 1.5401(18)
C5 O1 1.4402(14)
C5 C6 1.521(2)
C6 C7 1.330(2)
C6 C12 1.511(2)
C7 C8 1.511(2)
C8 C9 1.5506(18)
C9 C13 1.4829(17)
C9 C10 1.5427(17)
C9 C14 1.5447(18)
C13 N1 1.1345(17)

loop_
_geom_torsion_atom_site_label_1
_geom_torsion_atom_site_label_2
_geom_torsion_atom_site_label_3
_geom_torsion_atom_site_label_4
_geom_torsion
C10 C1 C2 C11 -5.36(18)
C5 C1 C2 C11 121.43(14)
C10 C1 C2 C3 -130.80(11)
C5 C1 C2 C3 -4.01(13)
C11 C2 C3 C4 -150.79(14)
C1 C2 C3 C4 -22.43(14)
C2 C3 C4 C5 40.80(14)
C3 C4 C5 O1 69.50(13)
C3 C4 C5 C6 -165.55(11)
C3 C4 C5 C1 -42.55(12)
C10 C1 C5 O1 41.51(13)
C2 C1 C5 O1 -85.60(11)
C10 C1 C5 C6 -80.03(12)
C2 C1 C5 C6 152.86(11)
C10 C1 C5 C4 155.28(10)
C2 C1 C5 C4 28.17(12)
O1 C5 C6 C7 -60.40(15)
C4 C5 C6 C7 175.72(12)
C1 C5 C6 C7 58.65(15)
O1 C5 C6 C12 117.29(14)
C4 C5 C6 C12 -6.60(17)
C1 C5 C6 C12 -123.66(13)
C12 C6 C7 C8 -175.08(14)
C5 C6 C7 C8 2.6(2)
C6 C7 C8 C9 -60.54(19)
C7 C8 C9 C13 -51.71(15)
C7 C8 C9 C10 69.49(16)
C7 C8 C9 C14 -169.53(12)
C5 C1 C10 C9 68.75(13)
C2 C1 C10 C9 -168.94(10)
C13 C9 C10 C1 60.30(13)
C14 C9 C10 C1 178.20(10)
C8 C9 C10 C1 -61.16(14)
C10 C9 C13 N1 79(6)
C14 C9 C13 N1 -39(6)
C8 C9 C13 N1 -157(6)
